data_1515175
loop_
_publ_author_name
'Sokkalingam, Punidha'
'Kim, Dong Sub'
'Hwang, Hyonseok'
'Sessler, Jonathan L.'
'Lee, Chang-Hee'

_publ_section_title
;
 A dicationic calix[4]pyrrole derivative and its use for the selective
 recognition and displacement-based sensing of pyrophosphate
;
_journal_issue 6
_journal_name_full 'Chemical Science'
_journal_page_first 1819
_journal_paper_doi 10.1039/c2sc20232h
_journal_volume 3
_journal_year 2012
_chemical_formula_moiety 'C38 H44 N6 2+, 2 I 1-, C2 H3 N, C4 H10 O'
_chemical_formula_sum 'C44 H57 I2 N7 O'
_chemical_formula_weight 953.77
_chemical_name_systematic
;
?
;
_space_group_IT_number 14
_symmetry_cell_setting monoclinic
_symmetry_space_group_name_Hall '-P 2ybc'
_symmetry_space_group_name_H-M 'P 1 21/c 1'
_atom_sites_solution_hydrogens geom
_atom_sites_solution_primary direct
_atom_sites_solution_secondary difmap
_audit_creation_method SHELXL-97
_cell_angle_alpha 90.00
_cell_angle_beta 109.970(3)
_cell_angle_gamma 90.00
_cell_formula_units_Z 4
_cell_length_a 9.2490(8)
_cell_length_b 36.150(2)
_cell_length_c 14.6590(14)
_cell_measurement_reflns_used 100384
_cell_measurement_temperature 100(2)
_cell_measurement_theta_max 27.5
_cell_measurement_theta_min 3.0
_cell_volume 4606.6(7)
_computing_cell_refinement 'CrystalClear (Rigaku Inc., 2008)'
_computing_data_collection 'CrystalClear (Rigaku Inc., 2008)'
_computing_data_reduction 'CrystalClear (Rigaku Inc., 2008)'
_computing_molecular_graphics 'XP SHELXTL/PC, Siemens Analytical'
_computing_structure_refinement 'XL SHELXTL/PC, Siemens Analytical'
_computing_structure_solution
;

SIR97 - Altomare A., Burla M.C., Camalli M., Cascarano G.L., Giacovazzo C.,
Guagliardi A., Moliterni A.G.G., Polidori G.,Spagna R.
;
_diffrn_ambient_temperature 100(2)
_diffrn_measured_fraction_theta_full 0.975
_diffrn_measured_fraction_theta_max 0.975
_diffrn_measurement_device_type 'Rigaku AFC-12 with Saturn 724+ CCD'
_diffrn_measurement_method \w-scans
_diffrn_radiation_monochromator graphite
_diffrn_radiation_source 'fine-focus sealed tube'
_diffrn_radiation_type MoK\a
_diffrn_radiation_wavelength 0.71074
_diffrn_reflns_av_R_equivalents 0.0900
_diffrn_reflns_av_sigmaI/netI 0.0632
_diffrn_reflns_limit_h_max 11
_diffrn_reflns_limit_h_min -11
_diffrn_reflns_limit_k_max 46
_diffrn_reflns_limit_k_min -46
_diffrn_reflns_limit_l_max 18
_diffrn_reflns_limit_l_min -18
_diffrn_reflns_number 98870
_diffrn_reflns_theta_full 27.50
_diffrn_reflns_theta_max 27.50
_diffrn_reflns_theta_min 3.01
_exptl_absorpt_coefficient_mu 1.404
_exptl_absorpt_correction_T_max 1.00
_exptl_absorpt_correction_T_min 0.807
_exptl_absorpt_correction_type multi-scan
_exptl_absorpt_process_details
;
Abscor. T. Higashi (2001). The Rigaku Corporation, Tokyo, Japan.
;
_exptl_crystal_colour yellow
_exptl_crystal_density_diffrn 1.375
_exptl_crystal_density_method 'not measured'
_exptl_crystal_description laths
_exptl_crystal_F_000 1936
_exptl_crystal_size_max 0.17
_exptl_crystal_size_mid 0.07
_exptl_crystal_size_min 0.05
_refine_diff_density_max 1.458
_refine_diff_density_min -2.842
_refine_diff_density_rms 0.175
_refine_ls_extinction_method none
_refine_ls_goodness_of_fit_ref 1.646
_refine_ls_hydrogen_treatment constr
_refine_ls_matrix_type full
_refine_ls_number_parameters 582
_refine_ls_number_reflns 10311
_refine_ls_number_restraints 446
_refine_ls_restrained_S_all 1.623
_refine_ls_R_factor_all 0.1257
_refine_ls_R_factor_gt 0.0977
_refine_ls_shift/su_max 0.045
_refine_ls_shift/su_mean 0.001
_refine_ls_structure_factor_coef Fsqd
_refine_ls_weighting_details 'calc w=1/[\s^2^(Fo^2^)+(0.0642P)^2^+7.1395P] where P=(Fo^2^+2Fc^2^)/3'
_refine_ls_weighting_scheme calc
_refine_ls_wR_factor_gt 0.2019
_refine_ls_wR_factor_ref 0.2116
_reflns_number_gt 8154
_reflns_number_total 10311
_reflns_threshold_expression >2sigma(I)
_cod_data_source_file c2sc20232h.txt
_cod_data_source_block shelxl
_cod_depositor_comments
;
The following automatic conversions were performed:

'_symmetry_cell_setting' value 'Monoclinic' changed to 'monoclinic'
according to
/usr/data/users/saulius/automatic-downloads/retrospective/RSC/lib/dictionaries/cif_core.dic
dictionary named 'cif_core.dic' version 2.4.2 from 2011-04-26.

Automatic conversion script
Id: cif_fix_values 2281 2013-09-26 08:29:07Z andrius 
;
_cod_original_cell_volume 4606.5(6)
_cod_original_sg_symbol_H-M P21/c
_cod_database_code 1515175

loop_
_symmetry_equiv_pos_as_xyz
'x, y, z'
'-x, y+1/2, -z+1/2'
'-x, -y, -z'
'x, -y-1/2, z-1/2'

loop_
_atom_site_label
_atom_site_type_symbol
_atom_site_fract_x
_atom_site_fract_y
_atom_site_fract_z
_atom_site_U_iso_or_equiv
_atom_site_adp_type
_atom_site_occupancy
_atom_site_symmetry_multiplicity
_atom_site_calc_flag
_atom_site_refinement_flags
_atom_site_disorder_assembly
_atom_site_disorder_group
I1 I 0.02843(5) 0.638726(12) 0.70363(3) 0.02358(15) Uani 1 1 d . . .
I2 I 0.00320(9) 0.67384(2) 0.15829(5) 0.0647(3) Uani 1 1 d . . .
N1 N 0.2988(6) 0.61694(14) 0.9478(4) 0.0190(12) Uani 1 1 d . . .
H1 H 0.2304 0.6222 0.8907 0.023 Uiso 1 1 calc R . .
N2 N 0.2255(6) 0.54899(14) 0.7754(4) 0.0168(11) Uani 1 1 d . . .
H2 H 0.1781 0.5702 0.7571 0.020 Uiso 1 1 calc R . .
N3 N 0.3459(6) 0.60445(14) 0.6212(4) 0.0177(11) Uani 1 1 d . . .
H3 H 0.2651 0.6128 0.6336 0.021 Uiso 1 1 calc R . .
N4 N 0.4205(7) 0.67329(14) 0.7968(4) 0.0207(12) Uani 1 1 d . A .
H4 H 0.3221 0.6677 0.7728 0.025 Uiso 1 1 calc R . .
N5 N -0.2610(6) 0.57896(15) 0.8788(4) 0.0198(12) Uani 1 1 d . . .
C1 C 0.4058(8) 0.64146(18) 1.0034(5) 0.0239(15) Uani 1 1 d . . .
C2 C 0.4901(9) 0.6216(2) 1.0821(5) 0.0311(17) Uani 1 1 d . . .
H2A H 0.5767 0.6307 1.1332 0.037 Uiso 1 1 calc R . .
C3 C 0.4311(8) 0.58528(19) 1.0775(5) 0.0245(15) Uani 1 1 d . . .
H3A H 0.4682 0.5664 1.1247 0.029 Uiso 1 1 calc R . .
C4 C 0.3126(7) 0.58268(17) 0.9935(5) 0.0177(14) Uani 1 1 d . . .
C5 C 0.2089(7) 0.55085(17) 0.9498(4) 0.0167(13) Uani 1 1 d . . .
C6 C 0.2544(7) 0.53327(17) 0.8670(5) 0.0171(13) Uani 1 1 d . . .
C7 C 0.3318(8) 0.50062(19) 0.8650(5) 0.0262(16) Uani 1 1 d . . .
H7 H 0.3682 0.4835 0.9169 0.031 Uiso 1 1 calc R . .
C8 C 0.3480(9) 0.4970(2) 0.7706(5) 0.0317(18) Uani 1 1 d . . .
H8 H 0.3970 0.4772 0.7503 0.038 Uiso 1 1 calc R . .
C9 C 0.2812(7) 0.52683(18) 0.7161(5) 0.0207(14) Uani 1 1 d . . .
C10 C 0.2653(8) 0.53639(18) 0.6099(5) 0.0212(15) Uani 1 1 d . . .
C11 C 0.3729(8) 0.56686(18) 0.6050(5) 0.0207(14) Uani 1 1 d . . .
C12 C 0.5114(8) 0.56615(19) 0.5885(5) 0.0253(16) Uani 1 1 d . . .
H12 H 0.5603 0.5446 0.5758 0.030 Uiso 1 1 calc R . .
C13 C 0.5688(8) 0.6030(2) 0.5936(5) 0.0259(16) Uani 1 1 d . . .
H13 H 0.6615 0.6103 0.5843 0.031 Uiso 1 1 calc R . .
C14 C 0.4655(7) 0.62628(18) 0.6145(5) 0.0182(14) Uani 1 1 d . A .
C15 C 0.4729(8) 0.66727(18) 0.6331(5) 0.0228(15) Uani 1 1 d . . .
C16 C 0.5198(8) 0.67539(17) 0.7406(5) 0.0215(15) Uani 1 1 d . A .
C17 C 0.6599(9) 0.6836(2) 0.8027(6) 0.0319(18) Uani 1 1 d . . .
H17 H 0.7511 0.6867 0.7875 0.038 Uiso 1 1 calc R A .
C18 C 0.6456(9) 0.6869(2) 0.8983(5) 0.0346(19) Uani 1 1 d . A .
H18 H 0.7283 0.6923 0.9562 0.042 Uiso 1 1 calc R . .
C19 C 0.4983(9) 0.68108(18) 0.8934(5) 0.0267(17) Uani 1 1 d . . .
C20 C 0.4188(9) 0.68106(19) 0.9713(5) 0.0264(16) Uani 1 1 d . A .
C21 C 0.2232(8) 0.52082(18) 1.0291(5) 0.0238(15) Uani 1 1 d . . .
H21A H 0.1955 0.5317 1.0822 0.036 Uiso 1 1 calc R . .
H21B H 0.3294 0.5117 1.0544 0.036 Uiso 1 1 calc R . .
H21C H 0.1537 0.5002 1.0005 0.036 Uiso 1 1 calc R . .
C22 C 0.0438(7) 0.56275(17) 0.9201(5) 0.0170(13) Uani 1 1 d . . .
C23 C -0.0084(8) 0.58915(18) 0.9723(5) 0.0213(14) Uani 1 1 d . . .
H23 H 0.0649 0.6019 1.0245 0.026 Uiso 1 1 calc R . .
C24 C -0.1591(8) 0.59702(19) 0.9507(5) 0.0228(15) Uani 1 1 d . . .
H24 H -0.1913 0.6152 0.9864 0.027 Uiso 1 1 calc R . .
C25 C -0.2155(7) 0.55356(18) 0.8254(5) 0.0198(14) Uani 1 1 d . . .
H25 H -0.2914 0.5416 0.7729 0.024 Uiso 1 1 calc R . .
C26 C -0.0652(7) 0.54482(18) 0.8450(5) 0.0216(15) Uani 1 1 d . . .
H26 H -0.0360 0.5267 0.8076 0.026 Uiso 1 1 calc R . .
C27 C -0.4249(8) 0.5872(2) 0.8578(5) 0.0274(16) Uani 1 1 d . . .
H27A H -0.4541 0.5805 0.9140 0.041 Uiso 1 1 calc R . .
H27B H -0.4869 0.5730 0.8010 0.041 Uiso 1 1 calc R . .
H27C H -0.4430 0.6137 0.8446 0.041 Uiso 1 1 calc R . .
C28 C 0.0985(8) 0.5472(2) 0.5573(5) 0.0292(17) Uani 1 1 d . . .
H28A H 0.0762 0.5705 0.5842 0.044 Uiso 1 1 calc R . .
H28B H 0.0306 0.5277 0.5659 0.044 Uiso 1 1 calc R . .
H28C H 0.0813 0.5504 0.4880 0.044 Uiso 1 1 calc R . .
C29 C 0.3063(9) 0.50175(19) 0.5610(5) 0.0300(17) Uani 1 1 d . . .
H29A H 0.2913 0.5073 0.4929 0.045 Uiso 1 1 calc R . .
H29B H 0.2395 0.4811 0.5643 0.045 Uiso 1 1 calc R . .
H29C H 0.4139 0.4950 0.5949 0.045 Uiso 1 1 calc R . .
C30 C 0.5936(8) 0.6841(2) 0.5900(6) 0.0277(16) Uani 1 1 d . A .
H30A H 0.5942 0.7111 0.5956 0.042 Uiso 1 1 calc R . .
H30B H 0.5652 0.6772 0.5214 0.042 Uiso 1 1 calc R . .
H30C H 0.6962 0.6744 0.6260 0.042 Uiso 1 1 calc R . .
C31 C 0.3240(18) 0.6872(6) 0.5802(14) 0.023(2) Uani 0.47 1 d PDU A 1
C32 C 0.2218(18) 0.6735(5) 0.4949(13) 0.029(3) Uani 0.47 1 d PDU A 1
H32 H 0.2468 0.6522 0.4653 0.035 Uiso 0.47 1 calc PR A 1
C33 C 0.0845(17) 0.6909(4) 0.4536(11) 0.033(3) Uani 0.47 1 d PDU A 1
H33 H 0.0133 0.6816 0.3947 0.040 Uiso 0.47 1 calc PR A 1
N6 N 0.0483(14) 0.7209(4) 0.4947(9) 0.034(2) Uani 0.47 1 d PDU A 1
C34 C 0.1419(19) 0.7351(5) 0.5763(11) 0.033(2) Uani 0.47 1 d PDU A 1
H34 H 0.1130 0.7564 0.6039 0.039 Uiso 0.47 1 calc PR A 1
C35 C 0.281(2) 0.7187(6) 0.6204(12) 0.026(2) Uani 0.47 1 d PDU A 1
H35 H 0.3501 0.7287 0.6790 0.031 Uiso 0.47 1 calc PR A 1
C36 C -0.1011(19) 0.7390(6) 0.4484(14) 0.054(5) Uani 0.47 1 d PDU A 1
H36A H -0.1477 0.7446 0.4976 0.081 Uiso 0.47 1 calc PR A 1
H36B H -0.1690 0.7224 0.3995 0.081 Uiso 0.47 1 calc PR A 1
H36C H -0.0864 0.7619 0.4172 0.081 Uiso 0.47 1 calc PR A 1
C31A C 0.3210(16) 0.6856(5) 0.5789(12) 0.022(2) Uani 0.53 1 d PDU A 2
C32A C 0.2454(16) 0.6734(4) 0.4856(12) 0.026(2) Uani 0.53 1 d PDU A 2
H32A H 0.2842 0.6531 0.4599 0.032 Uiso 0.53 1 calc PR A 2
C33A C 0.1148(15) 0.6910(4) 0.4308(10) 0.030(2) Uani 0.53 1 d PDU A 2
H33A H 0.0620 0.6827 0.3664 0.036 Uiso 0.53 1 calc PR A 2
N6A N 0.0594(12) 0.7196(3) 0.4659(8) 0.033(2) Uani 0.53 1 d PDU A 2
C34A C 0.1263(17) 0.7324(4) 0.5543(10) 0.033(2) Uani 0.53 1 d PDU A 2
H34A H 0.0836 0.7527 0.5775 0.039 Uiso 0.53 1 calc PR A 2
C35A C 0.2584(18) 0.7158(5) 0.6122(11) 0.028(2) Uani 0.53 1 d PDU A 2
H35A H 0.3087 0.7249 0.6760 0.033 Uiso 0.53 1 calc PR A 2
C36A C -0.0819(18) 0.7385(5) 0.4067(12) 0.057(4) Uani 0.53 1 d PDU A 2
H36D H -0.0849 0.7633 0.4327 0.085 Uiso 0.53 1 calc PR A 2
H36E H -0.1714 0.7243 0.4083 0.085 Uiso 0.53 1 calc PR A 2
H36F H -0.0839 0.7403 0.3396 0.085 Uiso 0.53 1 calc PR A 2
C37 C 0.5167(11) 0.7031(2) 1.0599(6) 0.044(2) Uani 1 1 d . . .
H37A H 0.5254 0.7287 1.0409 0.066 Uiso 1 1 calc R A .
H37B H 0.6194 0.6920 1.0860 0.066 Uiso 1 1 calc R . .
H37C H 0.4680 0.7025 1.1097 0.066 Uiso 1 1 calc R . .
C38 C 0.2611(9) 0.6989(2) 0.9371(5) 0.0328(18) Uani 1 1 d . . .
H38A H 0.1950 0.6861 0.8787 0.049 Uiso 1 1 calc R A .
H38B H 0.2706 0.7250 0.9221 0.049 Uiso 1 1 calc R . .
H38C H 0.2156 0.6970 0.9883 0.049 Uiso 1 1 calc R . .
O3B O 0.6227(7) 0.83842(16) 0.8458(5) 0.0597(18) Uani 1 1 d DU . .
C1B C 0.4691(16) 0.7834(3) 0.8193(12) 0.053(3) Uani 0.72 1 d PDU B 1
H1B1 H 0.5175 0.7716 0.7768 0.079 Uiso 0.72 1 calc PR B 1
H1B2 H 0.3606 0.7762 0.7990 0.079 Uiso 0.72 1 calc PR B 1
H1B3 H 0.5217 0.7755 0.8865 0.079 Uiso 0.72 1 calc PR B 1
C2B C 0.4809(13) 0.8257(3) 0.8126(10) 0.056(3) Uani 0.72 1 d PDU B 1
H2B1 H 0.4333 0.8333 0.7439 0.067 Uiso 0.72 1 calc PR B 1
H2B2 H 0.4212 0.8374 0.8496 0.067 Uiso 0.72 1 calc PR B 1
C4B C 0.6506(15) 0.8745(3) 0.8530(11) 0.063(3) Uani 0.72 1 d PDU B 1
H4B1 H 0.6135 0.8846 0.9038 0.075 Uiso 0.72 1 calc PR B 1
H4B2 H 0.5897 0.8862 0.7908 0.075 Uiso 0.72 1 calc PR B 1
C5B C 0.8189(15) 0.8855(4) 0.8773(16) 0.071(4) Uani 0.72 1 d PDU B 1
H5B1 H 0.8829 0.8712 0.9333 0.106 Uiso 0.72 1 calc PR B 1
H5B2 H 0.8307 0.9120 0.8926 0.106 Uiso 0.72 1 calc PR B 1
H5B3 H 0.8511 0.8804 0.8214 0.106 Uiso 0.72 1 calc PR B 1
C1C C 0.421(3) 0.7930(8) 0.808(4) 0.056(7) Uiso 0.28 1 d PDU B 2
H1C1 H 0.3729 0.8074 0.8465 0.083 Uiso 0.28 1 calc PR B 2
H1C2 H 0.4102 0.7665 0.8191 0.083 Uiso 0.28 1 calc PR B 2
H1C3 H 0.3697 0.7985 0.7389 0.083 Uiso 0.28 1 calc PR B 2
C2C C 0.592(2) 0.8030(4) 0.838(3) 0.050(5) Uiso 0.28 1 d PDU B 2
H2C1 H 0.6475 0.7911 0.9012 0.060 Uiso 0.28 1 calc PR B 2
H2C2 H 0.6338 0.7924 0.7896 0.060 Uiso 0.28 1 calc PR B 2
C4C C 0.7608(19) 0.8526(6) 0.876(3) 0.062(5) Uiso 0.28 1 d PDU B 2
H4C1 H 0.8187 0.8422 0.8359 0.074 Uiso 0.28 1 calc PR B 2
H4C2 H 0.8140 0.8447 0.9437 0.074 Uiso 0.28 1 calc PR B 2
C5C C 0.767(4) 0.8951(6) 0.871(4) 0.066(7) Uiso 0.28 1 d PDU B 2
H5C1 H 0.7181 0.9033 0.8040 0.099 Uiso 0.28 1 calc PR B 2
H5C2 H 0.8739 0.9033 0.8957 0.099 Uiso 0.28 1 calc PR B 2
H5C3 H 0.7112 0.9057 0.9114 0.099 Uiso 0.28 1 calc PR B 2
N1A N -0.2706(11) 0.4756(3) 0.7066(6) 0.068(3) Uani 1 1 d U . .
C1A C -0.2608(14) 0.4467(3) 0.6963(7) 0.064(3) Uani 1 1 d U . .
C2A C -0.263(2) 0.4063(5) 0.6790(14) 0.150(7) Uani 1 1 d U . .
H2A1 H -0.3313 0.3944 0.7089 0.224 Uiso 1 1 calc R . .
H2A2 H -0.1590 0.3963 0.7077 0.224 Uiso 1 1 calc R . .
H2A3 H -0.3014 0.4015 0.6090 0.224 Uiso 1 1 calc R . .

loop_
_atom_site_aniso_label
_atom_site_aniso_U_11
_atom_site_aniso_U_22
_atom_site_aniso_U_33
_atom_site_aniso_U_23
_atom_site_aniso_U_13
_atom_site_aniso_U_12
I1 0.0153(2) 0.0232(2) 0.0311(3) 0.00477(19) 0.00661(19) 0.00639(18)
I2 0.0759(5) 0.0613(5) 0.0495(4) -0.0036(3) 0.0118(4) -0.0115(4)
N1 0.020(3) 0.021(3) 0.017(3) 0.001(2) 0.006(2) 0.003(2)
N2 0.011(3) 0.017(3) 0.019(3) 0.002(2) 0.001(2) 0.002(2)
N3 0.015(3) 0.020(3) 0.017(3) 0.001(2) 0.006(2) 0.007(2)
N4 0.018(3) 0.019(3) 0.025(3) -0.004(2) 0.007(3) -0.003(2)
N5 0.016(3) 0.023(3) 0.021(3) 0.008(2) 0.008(2) 0.001(2)
C1 0.033(4) 0.022(3) 0.017(3) -0.005(3) 0.009(3) -0.007(3)
C2 0.034(5) 0.028(4) 0.024(4) -0.008(3) 0.002(4) -0.004(3)
C3 0.027(4) 0.024(4) 0.019(4) 0.005(3) 0.004(3) 0.006(3)
C4 0.020(3) 0.017(3) 0.019(3) 0.002(3) 0.010(3) 0.001(3)
C5 0.015(3) 0.018(3) 0.016(3) 0.004(2) 0.004(3) 0.001(2)
C6 0.018(3) 0.013(3) 0.018(3) 0.005(2) 0.003(3) 0.000(2)
C7 0.033(4) 0.021(3) 0.021(4) 0.004(3) 0.005(3) 0.011(3)
C8 0.044(5) 0.021(4) 0.032(4) 0.001(3) 0.015(4) 0.018(3)
C9 0.018(3) 0.020(3) 0.022(4) -0.002(3) 0.004(3) 0.001(3)
C10 0.023(4) 0.020(3) 0.016(3) -0.004(3) 0.001(3) 0.005(3)
C11 0.026(4) 0.024(3) 0.011(3) 0.001(3) 0.004(3) 0.009(3)
C12 0.029(4) 0.025(4) 0.022(4) 0.002(3) 0.009(3) 0.014(3)
C13 0.020(4) 0.032(4) 0.028(4) 0.001(3) 0.012(3) 0.008(3)
C14 0.017(3) 0.020(3) 0.016(3) 0.003(3) 0.005(3) 0.006(3)
C15 0.023(4) 0.018(3) 0.027(4) 0.003(3) 0.009(3) 0.001(3)
C16 0.025(4) 0.016(3) 0.023(4) 0.005(3) 0.006(3) 0.000(3)
C17 0.023(4) 0.033(4) 0.037(5) 0.000(3) 0.008(4) -0.009(3)
C18 0.034(5) 0.040(5) 0.022(4) -0.001(3) -0.001(4) -0.017(4)
C19 0.037(4) 0.019(3) 0.018(4) -0.004(3) 0.001(3) -0.008(3)
C20 0.037(4) 0.021(4) 0.019(4) -0.005(3) 0.007(3) -0.007(3)
C21 0.026(4) 0.023(3) 0.026(4) 0.007(3) 0.013(3) 0.003(3)
C22 0.017(3) 0.016(3) 0.017(3) 0.008(2) 0.005(3) 0.000(2)
C23 0.018(4) 0.022(3) 0.023(4) 0.001(3) 0.006(3) 0.001(3)
C24 0.019(4) 0.027(4) 0.022(4) 0.001(3) 0.006(3) 0.003(3)
C25 0.014(3) 0.020(3) 0.024(4) 0.005(3) 0.005(3) -0.003(3)
C26 0.019(4) 0.020(3) 0.026(4) 0.009(3) 0.008(3) -0.001(3)
C27 0.015(4) 0.034(4) 0.029(4) 0.004(3) 0.002(3) 0.004(3)
C28 0.030(4) 0.025(4) 0.022(4) 0.000(3) -0.003(3) -0.001(3)
C29 0.042(5) 0.022(4) 0.020(4) -0.005(3) 0.004(3) 0.005(3)
C30 0.021(4) 0.029(4) 0.036(4) 0.009(3) 0.013(3) 0.001(3)
C31 0.024(3) 0.024(3) 0.024(3) 0.003(3) 0.010(3) 0.003(3)
C32 0.028(4) 0.030(3) 0.028(4) 0.003(3) 0.009(3) 0.005(3)
C33 0.032(4) 0.037(4) 0.030(4) 0.004(3) 0.010(3) 0.006(3)
N6 0.032(3) 0.035(3) 0.033(4) 0.005(3) 0.010(3) 0.010(3)
C34 0.034(4) 0.031(4) 0.033(4) 0.002(3) 0.011(3) 0.008(3)
C35 0.026(4) 0.025(4) 0.028(4) 0.003(3) 0.011(3) 0.003(3)
C36 0.049(7) 0.057(7) 0.052(8) 0.010(7) 0.012(6) 0.016(6)
C31A 0.024(3) 0.023(3) 0.023(3) 0.004(3) 0.010(3) 0.003(3)
C32A 0.026(4) 0.029(3) 0.026(3) 0.003(3) 0.010(3) 0.006(3)
C33A 0.030(4) 0.035(3) 0.027(4) 0.004(3) 0.012(3) 0.008(3)
N6A 0.034(3) 0.035(3) 0.030(4) 0.002(3) 0.009(3) 0.011(3)
C34A 0.035(4) 0.030(3) 0.033(4) 0.001(3) 0.011(3) 0.008(3)
C35A 0.029(4) 0.027(3) 0.028(3) 0.002(3) 0.011(3) 0.003(3)
C36A 0.056(7) 0.064(7) 0.045(7) -0.001(6) 0.010(6) 0.028(6)
C37 0.072(7) 0.029(4) 0.031(4) -0.011(3) 0.017(5) -0.020(4)
C38 0.054(5) 0.021(4) 0.029(4) -0.002(3) 0.021(4) 0.003(3)
O3B 0.075(5) 0.046(4) 0.047(4) -0.002(3) 0.006(3) -0.012(3)
C1B 0.073(8) 0.045(6) 0.036(6) -0.004(5) 0.013(6) -0.006(6)
C2B 0.059(6) 0.055(5) 0.054(5) 0.000(5) 0.020(5) -0.003(5)
C4B 0.068(6) 0.063(6) 0.058(6) -0.004(5) 0.023(5) -0.003(5)
C5B 0.067(8) 0.053(7) 0.079(8) -0.011(7) 0.010(7) 0.000(6)
N1A 0.089(7) 0.066(6) 0.038(5) -0.011(4) 0.007(5) 0.011(5)
C1A 0.088(7) 0.054(6) 0.045(5) -0.005(4) 0.014(5) 0.023(5)
C2A 0.195(15) 0.093(11) 0.144(13) -0.025(10) 0.035(11) 0.032(11)

loop_
_atom_type_symbol
_atom_type_description
_atom_type_scat_dispersion_real
_atom_type_scat_dispersion_imag
_atom_type_scat_source
C C 0.0033 0.0016 'International Tables Vol C Tables 4.2.6.8 and 6.1.1.4'
H H 0.0000 0.0000 'International Tables Vol C Tables 4.2.6.8 and 6.1.1.4'
N N 0.0061 0.0033 'International Tables Vol C Tables 4.2.6.8 and 6.1.1.4'
O O 0.0106 0.0060 'International Tables Vol C Tables 4.2.6.8 and 6.1.1.4'
I I -0.4742 1.8119 'International Tables Vol C Tables 4.2.6.8 and 6.1.1.4'

loop_
_geom_angle_atom_site_label_1
_geom_angle_atom_site_label_2
_geom_angle_atom_site_label_3
_geom_angle
C1 N1 C4 111.1(5)
C1 N1 H1 124.4
C4 N1 H1 124.4
C6 N2 C9 111.9(5)
C6 N2 H2 124.0
C9 N2 H2 124.0
C14 N3 C11 110.1(5)
C14 N3 H3 125.0
C11 N3 H3 125.0
C19 N4 C16 111.6(6)
C19 N4 H4 124.2
C16 N4 H4 124.2
C24 N5 C25 121.0(6)
C24 N5 C27 118.0(6)
C25 N5 C27 121.0(6)
C2 C1 N1 104.6(6)
C2 C1 C20 132.6(7)
N1 C1 C20 122.7(6)
C1 C2 C3 110.5(7)
C1 C2 H2A 124.7
C3 C2 H2A 124.7
C4 C3 C2 106.9(6)
C4 C3 H3A 126.6
C2 C3 H3A 126.6
C3 C4 N1 106.9(6)
C3 C4 C5 130.6(6)
N1 C4 C5 122.6(6)
C4 C5 C22 110.1(5)
C4 C5 C6 110.2(5)
C22 C5 C6 114.3(5)
C4 C5 C21 109.7(5)
C22 C5 C21 103.5(5)
C6 C5 C21 108.7(5)
C7 C6 N2 104.9(6)
C7 C6 C5 130.3(6)
N2 C6 C5 124.9(5)
C6 C7 C8 108.7(6)
C6 C7 H7 125.7
C8 C7 H7 125.7
C9 C8 C7 108.4(6)
C9 C8 H8 125.8
C7 C8 H8 125.8
C8 C9 N2 106.1(6)
C8 C9 C10 129.5(6)
N2 C9 C10 124.4(6)
C11 C10 C28 111.2(6)
C11 C10 C9 112.0(5)
C28 C10 C9 107.4(6)
C11 C10 C29 107.4(6)
C28 C10 C29 109.7(6)
C9 C10 C29 109.2(5)
C12 C11 N3 105.9(6)
C12 C11 C10 131.5(6)
N3 C11 C10 122.5(6)
C11 C12 C13 108.9(6)
C11 C12 H12 125.6
C13 C12 H12 125.6
C14 C13 C12 107.9(6)
C14 C13 H13 126.1
C12 C13 H13 126.1
C13 C14 N3 107.3(6)
C13 C14 C15 130.3(6)
N3 C14 C15 122.3(6)
C14 C15 C31A 111.1(9)
C14 C15 C31 113.5(10)
C14 C15 C16 111.0(5)
C31A C15 C16 110.3(9)
C31 C15 C16 109.2(9)
C14 C15 C30 107.5(6)
C31A C15 C30 106.1(9)
C31 C15 C30 104.8(9)
C16 C15 C30 110.6(6)
C17 C16 N4 106.4(6)
C17 C16 C15 128.2(7)
N4 C16 C15 125.3(6)
C16 C17 C18 106.7(7)
C16 C17 H17 126.6
C18 C17 H17 126.6
C19 C18 C17 110.9(7)
C19 C18 H18 124.6
C17 C18 H18 124.6
C18 C19 N4 104.4(6)
C18 C19 C20 132.8(7)
N4 C19 C20 122.8(6)
C38 C20 C1 109.4(6)
C38 C20 C37 106.5(6)
C1 C20 C37 108.2(6)
C38 C20 C19 113.5(6)
C1 C20 C19 109.5(6)
C37 C20 C19 109.4(6)
C5 C21 H21A 109.5
C5 C21 H21B 109.5
H21A C21 H21B 109.5
C5 C21 H21C 109.5
H21A C21 H21C 109.5
H21B C21 H21C 109.5
C26 C22 C23 117.5(6)
C26 C22 C5 119.5(6)
C23 C22 C5 122.7(6)
C24 C23 C22 122.2(6)
C24 C23 H23 118.9
C22 C23 H23 118.9
N5 C24 C23 118.8(6)
N5 C24 H24 120.6
C23 C24 H24 120.6
C26 C25 N5 122.0(6)
C26 C25 H25 119.0
N5 C25 H25 119.0
C25 C26 C22 118.5(7)
C25 C26 H26 120.7
C22 C26 H26 120.7
N5 C27 H27A 109.5
N5 C27 H27B 109.5
H27A C27 H27B 109.5
N5 C27 H27C 109.5
H27A C27 H27C 109.5
H27B C27 H27C 109.5
C10 C28 H28A 109.5
C10 C28 H28B 109.5
H28A C28 H28B 109.5
C10 C28 H28C 109.5
H28A C28 H28C 109.5
H28B C28 H28C 109.5
C10 C29 H29A 109.5
C10 C29 H29B 109.5
H29A C29 H29B 109.5
C10 C29 H29C 109.5
H29A C29 H29C 109.5
H29B C29 H29C 109.5
C15 C30 H30A 109.5
C15 C30 H30B 109.5
H30A C30 H30B 109.5
C15 C30 H30C 109.5
H30A C30 H30C 109.5
H30B C30 H30C 109.5
C32 C31 C35 118.0(10)
C32 C31 C15 121.2(13)
C35 C31 C15 120.6(13)
C33 C32 C31 119.1(11)
C33 C32 H32 120.5
C31 C32 H32 120.5
N6 C33 C32 120.9(11)
N6 C33 H33 119.6
C32 C33 H33 119.6
C34 N6 C33 122.5(10)
C34 N6 C36 118.0(12)
C33 N6 C36 119.5(12)
N6 C34 C35 118.8(10)
N6 C34 H34 120.6
C35 C34 H34 120.6
C34 C35 C31 120.8(10)
C34 C35 H35 119.6
C31 C35 H35 119.6
C32A C31A C35A 117.7(9)
C32A C31A C15 116.6(12)
C35A C31A C15 125.4(12)
C33A C32A C31A 119.0(10)
C33A C32A H32A 120.5
C31A C32A H32A 120.5
N6A C33A C32A 121.0(10)
N6A C33A H33A 119.5
C32A C33A H33A 119.5
C34A N6A C33A 122.6(9)
C34A N6A C36A 116.4(11)
C33A N6A C36A 120.9(11)
N6A C34A C35A 118.6(10)
N6A C34A H34A 120.7
C35A C34A H34A 120.7
C34A C35A C31A 121.0(10)
C34A C35A H35A 119.5
C31A C35A H35A 119.5
N6A C36A H36D 109.5
N6A C36A H36E 109.5
H36D C36A H36E 109.5
N6A C36A H36F 109.5
H36D C36A H36F 109.5
H36E C36A H36F 109.5
C20 C37 H37A 109.5
C20 C37 H37B 109.5
H37A C37 H37B 109.5
C20 C37 H37C 109.5
H37A C37 H37C 109.5
H37B C37 H37C 109.5
C20 C38 H38A 109.5
C20 C38 H38B 109.5
H38A C38 H38B 109.5
C20 C38 H38C 109.5
H38A C38 H38C 109.5
H38B C38 H38C 109.5
C4C O3B C2C 124.7(13)
C4C O3B C2B 176.9(13)
C2C O3B C2B 57.9(12)
C4C O3B C4B 56.4(12)
C2C O3B C4B 178.9(10)
C2B O3B C4B 120.9(9)
O3B C2B C1B 114.0(9)
O3B C2B H2B1 108.8
C1B C2B H2B1 108.8
O3B C2B H2B2 108.8
C1B C2B H2B2 108.8
H2B1 C2B H2B2 107.7
O3B C4B C5B 115.5(9)
O3B C4B H4B1 108.4
C5B C4B H4B1 108.4
O3B C4B H4B2 108.4
C5B C4B H4B2 108.4
H4B1 C4B H4B2 107.5
C2C C1C H1C1 109.5
C2C C1C H1C2 109.5
H1C1 C1C H1C2 109.5
C2C C1C H1C3 109.5
H1C1 C1C H1C3 109.5
H1C2 C1C H1C3 109.5
O3B C2C C1C 115.2(11)
O3B C2C H2C1 108.5
C1C C2C H2C1 108.5
O3B C2C H2C2 108.5
C1C C2C H2C2 108.5
H2C1 C2C H2C2 107.5
O3B C4C C5C 114.9(12)
O3B C4C H4C1 108.5
C5C C4C H4C1 108.6
O3B C4C H4C2 108.6
C5C C4C H4C2 108.5
H4C1 C4C H4C2 107.5
C4C C5C H5C1 109.4
C4C C5C H5C2 109.5
H5C1 C5C H5C2 109.5
C4C C5C H5C3 109.5
H5C1 C5C H5C3 109.5
H5C2 C5C H5C3 109.5
N1A C1A C2A 174.5(16)
C1A C2A H2A1 109.5
C1A C2A H2A2 109.5
H2A1 C2A H2A2 109.5
C1A C2A H2A3 109.5
H2A1 C2A H2A3 109.5
H2A2 C2A H2A3 109.5

loop_
_geom_bond_atom_site_label_1
_geom_bond_atom_site_label_2
_geom_bond_distance
N1 C1 1.370(9)
N1 C4 1.393(8)
N1 H1 0.8800
N2 C6 1.397(8)
N2 C9 1.404(8)
N2 H2 0.8800
N3 C14 1.390(8)
N3 C11 1.416(8)
N3 H3 0.8800
N4 C19 1.381(9)
N4 C16 1.430(9)
N4 H4 0.8800
N5 C24 1.321(9)
N5 C25 1.363(9)
N5 C27 1.471(8)
C1 C2 1.357(10)
C1 C20 1.524(9)
C2 C3 1.413(10)
C2 H2A 0.9500
C3 C4 1.343(10)
C3 H3A 0.9500
C4 C5 1.495(9)
C5 C22 1.501(9)
C5 C6 1.550(9)
C5 C21 1.563(9)
C6 C7 1.386(9)
C7 C8 1.447(10)
C7 H7 0.9500
C8 C9 1.358(9)
C8 H8 0.9500
C9 C10 1.551(9)
C10 C11 1.503(10)
C10 C28 1.521(9)
C10 C29 1.553(9)
C11 C12 1.383(10)
C12 C13 1.426(10)
C12 H12 0.9500
C13 C14 1.384(9)
C13 H13 0.9500
C14 C15 1.504(9)
C15 C31A 1.510(14)
C15 C31 1.512(15)
C15 C16 1.513(10)
C15 C30 1.580(9)
C16 C17 1.338(10)
C17 C18 1.456(11)
C17 H17 0.9500
C18 C19 1.356(11)
C18 H18 0.9500
C19 C20 1.556(11)
C20 C38 1.515(11)
C20 C37 1.528(10)
C21 H21A 0.9800
C21 H21B 0.9800
C21 H21C 0.9800
C22 C26 1.374(9)
C22 C23 1.408(9)
C23 C24 1.350(9)
C23 H23 0.9500
C24 H24 0.9500
C25 C26 1.358(9)
C25 H25 0.9500
C26 H26 0.9500
C27 H27A 0.9800
C27 H27B 0.9800
C27 H27C 0.9800
C28 H28A 0.9800
C28 H28B 0.9800
C28 H28C 0.9800
C29 H29A 0.9800
C29 H29B 0.9800
C29 H29C 0.9800
C30 H30A 0.9800
C30 H30B 0.9800
C30 H30C 0.9800
C31 C32 1.376(12)
C31 C35 1.400(11)
C32 C33 1.360(13)
C32 H32 0.9500
C33 N6 1.340(13)
C33 H33 0.9500
N6 C34 1.318(13)
N6 C36 1.468(14)
C34 C35 1.365(12)
C34 H34 0.9500
C35 H35 0.9500
C36 H36A 0.9800
C36 H36B 0.9800
C36 H36C 0.9800
C31A C32A 1.378(12)
C31A C35A 1.400(11)
C32A C33A 1.358(13)
C32A H32A 0.9500
C33A N6A 1.335(13)
C33A H33A 0.9500
N6A C34A 1.314(13)
N6A C36A 1.466(13)
C34A C35A 1.366(12)
C34A H34A 0.9500
C35A H35A 0.9500
C36A H36D 0.9800
C36A H36E 0.9800
C36A H36F 0.9800
C37 H37A 0.9800
C37 H37B 0.9800
C37 H37C 0.9800
C38 H38A 0.9800
C38 H38B 0.9800
C38 H38C 0.9800
O3B C4C 1.305(12)
O3B C2C 1.307(12)
O3B C2B 1.316(11)
O3B C4B 1.325(11)
C1B C2B 1.539(13)
C1B H1B1 0.9800
C1B H1B2 0.9800
C1B H1B3 0.9800
C2B H2B1 0.9900
C2B H2B2 0.9900
C4B C5B 1.527(13)
C4B H4B1 0.9900
C4B H4B2 0.9900
C5B H5B1 0.9800
C5B H5B2 0.9800
C5B H5B3 0.9800
C1C C2C 1.539(14)
C1C H1C1 0.9800
C1C H1C2 0.9800
C1C H1C3 0.9800
C2C H2C1 0.9900
C2C H2C2 0.9900
C4C C5C 1.540(14)
C4C H4C1 0.9900
C4C H4C2 0.9900
C5C H5C1 0.9800
C5C H5C2 0.9800
C5C H5C3 0.9800
N1A C1A 1.065(13)
C1A C2A 1.481(19)
C2A H2A1 0.9800
C2A H2A2 0.9800
C2A H2A3 0.9800

loop_
_geom_hbond_atom_site_label_D
_geom_hbond_atom_site_label_H
_geom_hbond_atom_site_label_A
_geom_hbond_distance_DH
_geom_hbond_distance_HA
_geom_hbond_distance_DA
_geom_hbond_angle_DHA
N1 H1 I1 0.88 2.81 3.684(5) 176
N2 H2 I1 0.88 2.81 3.694(5) 179
N3 H3 I1 0.88 2.87 3.747(5) 172
N4 H4 I1 0.88 2.76 3.633(6) 171

loop_
_geom_torsion_atom_site_label_1
_geom_torsion_atom_site_label_2
_geom_torsion_atom_site_label_3
_geom_torsion_atom_site_label_4
_geom_torsion
C4 N1 C1 C2 2.5(8)
C4 N1 C1 C20 179.5(6)
N1 C1 C2 C3 -2.7(8)
C20 C1 C2 C3 -179.2(7)
C1 C2 C3 C4 2.0(9)
C2 C3 C4 N1 -0.4(8)
C2 C3 C4 C5 179.1(7)
C1 N1 C4 C3 -1.4(8)
C1 N1 C4 C5 179.1(6)
C3 C4 C5 C22 129.5(7)
N1 C4 C5 C22 -51.1(8)
C3 C4 C5 C6 -103.5(8)
N1 C4 C5 C6 75.9(7)
C3 C4 C5 C21 16.1(10)
N1 C4 C5 C21 -164.5(6)
C9 N2 C6 C7 0.7(7)
C9 N2 C6 C5 179.5(6)
C4 C5 C6 C7 104.6(8)
C22 C5 C6 C7 -130.7(7)
C21 C5 C6 C7 -15.6(9)
C4 C5 C6 N2 -73.8(7)
C22 C5 C6 N2 50.8(8)
C21 C5 C6 N2 165.9(6)
N2 C6 C7 C8 -0.3(8)
C5 C6 C7 C8 -179.0(7)
C6 C7 C8 C9 -0.2(9)
C7 C8 C9 N2 0.6(8)
C7 C8 C9 C10 -179.4(7)
C6 N2 C9 C8 -0.8(8)
C6 N2 C9 C10 179.2(6)
C8 C9 C10 C11 -106.0(8)
N2 C9 C10 C11 74.0(8)
C8 C9 C10 C28 131.8(8)
N2 C9 C10 C28 -48.2(8)
C8 C9 C10 C29 12.8(10)
N2 C9 C10 C29 -167.2(6)
C14 N3 C11 C12 0.1(7)
C14 N3 C11 C10 178.5(6)
C28 C10 C11 C12 -137.7(7)
C9 C10 C11 C12 102.3(8)
C29 C10 C11 C12 -17.6(10)
C28 C10 C11 N3 44.4(8)
C9 C10 C11 N3 -75.7(7)
C29 C10 C11 N3 164.4(6)
N3 C11 C12 C13 -0.5(7)
C10 C11 C12 C13 -178.7(6)
C11 C12 C13 C14 0.7(8)
C12 C13 C14 N3 -0.6(8)
C12 C13 C14 C15 176.4(7)
C11 N3 C14 C13 0.4(7)
C11 N3 C14 C15 -177.0(6)
C13 C14 C15 C31A 135.3(10)
N3 C14 C15 C31A -48.1(11)
C13 C14 C15 C31 135.0(11)
N3 C14 C15 C31 -48.4(12)
C13 C14 C15 C16 -101.5(8)
N3 C14 C15 C16 75.1(8)
C13 C14 C15 C30 19.6(10)
N3 C14 C15 C30 -163.8(6)
C19 N4 C16 C17 1.4(8)
C19 N4 C16 C15 177.9(6)
C14 C15 C16 C17 97.3(8)
C31A C15 C16 C17 -139.1(10)
C31 C15 C16 C17 -136.8(11)
C30 C15 C16 C17 -21.9(9)
C14 C15 C16 N4 -78.4(8)
C31A C15 C16 N4 45.2(11)
C31 C15 C16 N4 47.5(11)
C30 C15 C16 N4 162.3(6)
N4 C16 C17 C18 -0.5(8)
C15 C16 C17 C18 -176.8(6)
C16 C17 C18 C19 -0.6(9)
C17 C18 C19 N4 1.5(8)
C17 C18 C19 C20 179.8(7)
C16 N4 C19 C18 -1.8(8)
C16 N4 C19 C20 179.7(6)
C2 C1 C20 C38 -135.0(9)
N1 C1 C20 C38 49.0(9)
C2 C1 C20 C37 -19.3(12)
N1 C1 C20 C37 164.7(7)
C2 C1 C20 C19 100.0(9)
N1 C1 C20 C19 -76.1(8)
C18 C19 C20 C38 140.2(8)
N4 C19 C20 C38 -41.7(9)
C18 C19 C20 C1 -97.1(9)
N4 C19 C20 C1 81.0(8)
C18 C19 C20 C37 21.4(11)
N4 C19 C20 C37 -160.5(7)
C4 C5 C22 C26 152.4(6)
C6 C5 C22 C26 27.7(8)
C21 C5 C22 C26 -90.4(7)
C4 C5 C22 C23 -34.4(8)
C6 C5 C22 C23 -159.1(6)
C21 C5 C22 C23 82.8(7)
C26 C22 C23 C24 -0.1(9)
C5 C22 C23 C24 -173.4(6)
C25 N5 C24 C23 -1.8(10)
C27 N5 C24 C23 178.5(6)
C22 C23 C24 N5 0.9(10)
C24 N5 C25 C26 2.0(9)
C27 N5 C25 C26 -178.3(6)
N5 C25 C26 C22 -1.1(9)
C23 C22 C26 C25 0.2(9)
C5 C22 C26 C25 173.7(6)
C14 C15 C31 C32 -26.9(15)
C31A C15 C31 C32 -33(33)
C16 C15 C31 C32 -151.4(10)
C30 C15 C31 C32 90.1(12)
C14 C15 C31 C35 148.5(9)
C31A C15 C31 C35 142(34)
C16 C15 C31 C35 24.0(12)
C30 C15 C31 C35 -94.5(10)
C35 C31 C32 C33 -0.2(3)
C15 C31 C32 C33 175.3(15)
C31 C32 C33 N6 0.1(3)
C32 C33 N6 C34 -0.1(7)
C32 C33 N6 C36 -179.8(4)
C33 N6 C34 C35 0.2(9)
C36 N6 C34 C35 179.9(5)
N6 C34 C35 C31 -0.4(9)
C32 C31 C35 C34 0.4(6)
C15 C31 C35 C34 -175.2(15)
C14 C15 C31A C32A -40.8(12)
C31 C15 C31A C32A 133(34)
C16 C15 C31A C32A -164.4(8)
C30 C15 C31A C32A 75.8(11)
C14 C15 C31A C35A 145.2(8)
C31 C15 C31A C35A -41(34)
C16 C15 C31A C35A 21.7(12)
C30 C15 C31A C35A -98.2(10)
C35A C31A C32A C33A -0.3(3)
C15 C31A C32A C33A -174.7(13)
C31A C32A C33A N6A 0.1(3)
C32A C33A N6A C34A -0.2(7)
C32A C33A N6A C36A -179.8(4)
C33A N6A C34A C35A 0.5(9)
C36A N6A C34A C35A -179.9(5)
N6A C34A C35A C31A -0.7(8)
C32A C31A C35A C34A 0.6(6)
C15 C31A C35A C34A 174.4(14)
C2C O3B C2B C1B 6(2)
C4B O3B C2B C1B -173.8(12)
C4C O3B C4B C5B 7(2)
C2B O3B C4B C5B -170.8(14)
C4C O3B C2C C1C 176(3)
C2B O3B C2C C1C -6(3)
C2C O3B C4C C5C 176(3)
C4B O3B C4C C5C -4(3)
